data_4344332
loop_
_publ_author_name
'Murmann, R.K.'
'Schlemper, E.O.'

_publ_section_title
;
 The Structure of Crystalline Potassium Dioxotetracyanothenium(V), K3 Re
 O2 (C N)4
;
_journal_name_full 'Inorganic Chemistry'
_journal_page_first 2352
_journal_page_last 2355
_journal_volume 10
_journal_year 1971
_chemical_formula_sum 'C4 K3 N4 O2 Re'
_chemical_name_systematic 'K3 (Re O2 (C N)4)'
_space_group_IT_number 2
_symmetry_space_group_name_Hall '-P 1'
_symmetry_space_group_name_H-M 'P -1'
_cell_angle_alpha 105.37
_cell_angle_beta 110.2
_cell_angle_gamma 114.63
_cell_formula_units_Z 1
_cell_length_a 7.47
_cell_length_b 7.597
_cell_length_c 6.329
_cell_volume 268.908
_citation_journal_id_ASTM INOCAJ
_cod_data_source_file Murmann_INOCAJ_1971_1167.cif
_cod_data_source_block C4K3N4O2Re1
_cod_original_cell_volume 268.9079
_cod_original_formula_sum 'C4 K3 N4 O2 Re1'
_cod_database_code 4344332

loop_
_symmetry_equiv_pos_as_xyz
x,y,z
-x,-y,-z

loop_
_atom_site_label
_atom_site_type_symbol
_atom_site_fract_x
_atom_site_fract_y
_atom_site_fract_z
_atom_site_occupancy
_atom_site_U_iso_or_equiv
Re1 Re+5 0 0 0 1 0.0
N2 N-3 0.5398 0.16 0.3117 1 0.0
N1 N-3 0.1983 0.448 -0.0611 1 0.0
C2 C+2 0.349 0.1 0.1994 1 0.0
C1 C+2 0.1213 0.2946 -0.0339 1 0.0
K2 K+1 -0.3618 -0.1635 0.2942 1 0.0
O1 O-2 0.0275 0.137 0.2968 1 0.0
K1 K+1 0 0.5 0.5 1 0.0
